data_2207731
loop_
_publ_author_name
'Premkumar, Thattan'
'Govindarajan, Subbiah'
'Starosta, Wojciech'
'Leciejewicz, Janusz'

_publ_section_title
;
 Diaquatetrakis(pyrazine-2-carboxylato-\k^2^<i>O</i>,<i>N</i>)thorium(IV)
 trihydrate
;
_journal_coeditor_code BV6020
_journal_issue 1
_journal_name_full 'Acta Crystallographica Section E'
_journal_page_first m98
_journal_page_last m100
_journal_paper_doi 10.1107/S1600536805039346
_journal_volume 62
_journal_year 2006
_chemical_formula_iupac '[Th (C5 H3 N2 O2)4 (H2 O)2], 3H2 O'
_chemical_formula_moiety 'C20 H16 N8 O10 Th, 3H2 O'
_chemical_formula_sum 'C20 H22 N8 O13 Th'
_chemical_formula_weight 814.50
_chemical_name_systematic
;
Diaquatetrakis(pyrazine-2-carboxylato-\k^2^O,N)thorium(IV) trihydrate
;
_space_group_IT_number 14
_symmetry_cell_setting monoclinic
_symmetry_space_group_name_Hall '-P 2yn'
_symmetry_space_group_name_H-M 'P 1 21/n 1'
_atom_sites_solution_hydrogens geom
_atom_sites_solution_primary direct
_atom_sites_solution_secondary difmap
_audit_creation_method SHELXL-97
_cell_angle_alpha 90.00
_cell_angle_beta 95.70(3)
_cell_angle_gamma 90.00
_cell_formula_units_Z 4
_cell_length_a 7.9080(16)
_cell_length_b 18.014(4)
_cell_length_c 19.391(4)
_cell_measurement_reflns_used 25
_cell_measurement_temperature 293
_cell_measurement_theta_max 15
_cell_measurement_theta_min 6
_cell_volume 2748.7(10)
_computing_cell_refinement 'KM-4 Software'
_computing_data_collection 'KM-4 Software (Kuma, 1996)'
_computing_data_reduction 'DATAPROC (Kuma, 2001)'
_computing_molecular_graphics 'XP (Siemens, 1992)'
_computing_publication_material SHELXL97
_computing_structure_refinement 'SHELXL97 (Sheldrick, 1997)'
_computing_structure_solution 'SHELXS97 (Sheldrick, 1997)'
_diffrn_ambient_temperature 293
_diffrn_measured_fraction_theta_full 0.95
_diffrn_measured_fraction_theta_max 0.714
_diffrn_measurement_device_type 'Kuma KM-4'
_diffrn_measurement_method \w/2\q
_diffrn_radiation_monochromator graphite
_diffrn_radiation_source 'fine-focus sealed tube'
_diffrn_radiation_type MoK\a
_diffrn_radiation_wavelength 0.71073
_diffrn_reflns_av_R_equivalents 0.0672
_diffrn_reflns_av_sigmaI/netI 0.0618
_diffrn_reflns_limit_h_max 11
_diffrn_reflns_limit_h_min 0
_diffrn_reflns_limit_k_max 25
_diffrn_reflns_limit_k_min 0
_diffrn_reflns_limit_l_max 26
_diffrn_reflns_limit_l_min -26
_diffrn_reflns_number 7144
_diffrn_reflns_theta_full 27.00
_diffrn_reflns_theta_max 30.08
_diffrn_reflns_theta_min 1.55
_diffrn_standards_decay_% 9.71
_diffrn_standards_interval_count 200
_diffrn_standards_number 3
_exptl_absorpt_coefficient_mu 5.504
_exptl_absorpt_correction_T_max 0.37871
_exptl_absorpt_correction_T_min 0.24045
_exptl_absorpt_correction_type analytical
_exptl_absorpt_process_details '(CrysAlis RED; Oxford Diffraction, 2000)'
_exptl_crystal_colour 'pale yellow'
_exptl_crystal_density_diffrn 1.968
_exptl_crystal_density_method 'not measured'
_exptl_crystal_description 'rectangular plate'
_exptl_crystal_F_000 1568
_exptl_crystal_size_max 0.41
_exptl_crystal_size_mid 0.31
_exptl_crystal_size_min 0.19
_refine_diff_density_max 1.543
_refine_diff_density_min -3.928
_refine_ls_extinction_method none
_refine_ls_goodness_of_fit_ref 1.100
_refine_ls_hydrogen_treatment mixed
_refine_ls_matrix_type full
_refine_ls_number_parameters 388
_refine_ls_number_reflns 5768
_refine_ls_number_restraints 13
_refine_ls_restrained_S_all 1.103
_refine_ls_R_factor_all 0.0605
_refine_ls_R_factor_gt 0.0417
_refine_ls_shift/su_max 0.002
_refine_ls_shift/su_mean 0.000
_refine_ls_structure_factor_coef Fsqd
_refine_ls_weighting_details 'calc w=1/[\s^2^(Fo^2^)+(0.0835P)^2^+2.9776P] where P=(Fo^2^+2Fc^2^)/3'
_refine_ls_weighting_scheme calc
_refine_ls_wR_factor_gt 0.1154
_refine_ls_wR_factor_ref 0.1237
_reflns_number_gt 4872
_reflns_number_total 5768
_reflns_threshold_expression I>2\s(I)
_cod_data_source_file bv6020.cif
_cod_data_source_block I
_cod_original_sg_symbol_H-M 'P 21/n'
_cod_database_code 2207731
_cod_database_fobs_code 2207731

loop_
_symmetry_equiv_pos_as_xyz
'x, y, z'
'-x+1/2, y+1/2, -z+1/2'
'-x, -y, -z'
'x-1/2, -y-1/2, z-1/2'

loop_
_atom_site_label
_atom_site_fract_x
_atom_site_fract_y
_atom_site_fract_z
_atom_site_U_iso_or_equiv
_atom_site_adp_type
_atom_site_calc_flag
_atom_site_refinement_flags
_atom_site_occupancy
_atom_site_type_symbol
Th1 1.03088(3) 0.943782(13) 0.253092(13) 0.02560(9) Uani d . 1 Th
N11 0.9713(8) 0.8032(3) 0.2023(3) 0.0312(13) Uani d . 1 N
C12 0.8124(10) 0.7804(4) 0.2022(4) 0.0344(16) Uani d . 1 C
C13 0.7640(12) 0.7096(5) 0.1793(5) 0.047(2) Uani d . 1 C
H13 0.6515 0.6951 0.1806 0.056 Uiso calc R 1 H
N12 0.8727(11) 0.6618(5) 0.1555(5) 0.060(2) Uani d . 1 N
C15 1.0309(13) 0.6856(5) 0.1557(5) 0.053(2) Uani d . 1 C
H15 1.1105 0.6539 0.1392 0.063 Uiso calc R 1 H
C16 1.0843(11) 0.7551(5) 0.1793(4) 0.0419(19) Uani d . 1 C
H16 1.1978 0.7686 0.1793 0.050 Uiso calc R 1 H
C17 0.6878(9) 0.8349(4) 0.2270(4) 0.0312(14) Uani d . 1 C
O11 0.7433(7) 0.8987(3) 0.2420(3) 0.0341(11) Uani d . 1 O
O12 0.5403(7) 0.8137(3) 0.2305(4) 0.0458(15) Uani d . 1 O
N21 0.9077(10) 0.9384(4) 0.1146(4) 0.0413(16) Uani d . 1 N
C22 1.0214(12) 0.9177(5) 0.0712(4) 0.0411(18) Uani d . 1 C
C23 0.9713(14) 0.9059(7) 0.0004(5) 0.060(3) Uani d . 1 C
H23 1.0539 0.8924 -0.0281 0.072 Uiso calc R 1 H
N22 0.8153(13) 0.9129(7) -0.0272(5) 0.068(3) Uani d . 1 N
C25 0.7009(16) 0.9340(7) 0.0170(6) 0.064(3) Uani d . 1 C
H25 0.5879 0.9406 -0.0002 0.077 Uiso calc R 1 H
C26 0.7470(13) 0.9457(6) 0.0858(5) 0.056(3) Uani d . 1 C
H26 0.6636 0.9593 0.1139 0.068 Uiso calc R 1 H
C27 1.2021(11) 0.9092(6) 0.1019(5) 0.046(2) Uani d . 1 C
O21 1.2227(7) 0.9143(3) 0.1680(3) 0.0386(12) Uani d . 1 O
O22 1.3152(9) 0.8966(5) 0.0658(4) 0.070(2) Uani d . 1 O
N31 1.2036(9) 1.0643(4) 0.2043(4) 0.0352(14) Uani d . 1 N
N32 1.3387(10) 1.1983(5) 0.1615(4) 0.0457(18) Uani d . 1 N
C32 1.1049(9) 1.1227(4) 0.1864(4) 0.0318(15) Uani d . 1 C
C33 1.1724(11) 1.1898(5) 0.1655(4) 0.0395(18) Uani d . 1 C
H33 1.0997 1.2295 0.1542 0.047 Uiso calc R 1 H
C35 1.4358(10) 1.1374(6) 0.1780(5) 0.046(2) Uani d . 1 C
H35 1.5525 1.1401 0.1755 0.056 Uiso calc R 1 H
C36 1.3656(11) 1.0709(5) 0.1985(5) 0.046(2) Uani d . 1 C
H36 1.4363 1.0302 0.2082 0.055 Uiso calc R 1 H
C37 0.9172(9) 1.1132(4) 0.1891(4) 0.0320(15) Uani d . 1 C
O31 0.8742(7) 1.0537(3) 0.2205(3) 0.0349(11) Uani d . 1 O
O32 0.8185(8) 1.1597(4) 0.1625(4) 0.062(2) Uani d . 1 O
N41 0.8422(7) 0.9956(3) 0.3582(3) 0.0266(12) Uani d . 1 N
C42 0.9275(10) 1.0386(4) 0.4055(4) 0.0304(15) Uani d . 1 C
C43 0.8550(11) 1.0694(5) 0.4612(5) 0.0394(18) Uani d . 1 C
H43 0.9204 1.0989 0.4929 0.047 Uiso calc R 1 H
N42 0.6925(9) 1.0568(4) 0.4696(4) 0.0379(15) Uani d . 1 N
C45 0.6056(10) 1.0161(4) 0.4228(4) 0.0365(17) Uani d . 1 C
H45 0.4908 1.0080 0.4267 0.044 Uiso calc R 1 H
C46 0.6785(10) 0.9842(4) 0.3673(4) 0.0361(17) Uani d . 1 C
H46 0.6123 0.9546 0.3360 0.043 Uiso calc R 1 H
C47 1.1119(11) 1.0529(5) 0.3943(4) 0.0370(16) Uani d . 1 C
O41 1.1650(7) 1.0177(3) 0.3436(3) 0.0381(12) Uani d . 1 O
O42 1.1934(9) 1.0973(5) 0.4307(4) 0.071(3) Uani d . 1 O
O1 1.0106(7) 0.8497(3) 0.3499(3) 0.0413(13) Uani d D 1 O
H11 1.079(11) 0.814(4) 0.357(6) 0.062 Uiso d D 1 H
H12 0.9274 0.8328 0.3702 0.062 Uiso d D 1 H
O2 1.3021(8) 0.8844(4) 0.2961(3) 0.0432(14) Uani d D 1 O
H21 1.364(12) 0.861(5) 0.271(5) 0.065 Uiso d D 1 H
H22 1.323(14) 0.881(6) 0.3398(13) 0.065 Uiso d D 1 H
O3 0.4182(8) 0.8464(4) 0.4251(3) 0.0514(16) Uani d D 1 O
H301 0.5217 0.8430 0.4355 0.077 Uiso d D 1 H
H302 0.4030 0.8647 0.4634 0.077 Uiso d D 1 H
O4 0.7484(13) 0.7966(6) 0.4160(6) 0.131(5) Uani d D 1 O
H402 0.7266 0.7545 0.3910 0.197 Uiso d D 1 H
H401 0.7289 0.7701 0.4530 0.197 Uiso d D 1 H
O5 0.920(2) 0.7488(7) 0.5269(7) 0.172(7) Uani d D 1 O
H502 0.8893 0.7071 0.5417 0.258 Uiso d D 1 H
H501 0.9002 0.7789 0.5587 0.258 Uiso d D 1 H

loop_
_atom_site_aniso_label
_atom_site_aniso_U_11
_atom_site_aniso_U_22
_atom_site_aniso_U_33
_atom_site_aniso_U_12
_atom_site_aniso_U_13
_atom_site_aniso_U_23
Th1 0.01934(12) 0.02827(12) 0.03041(13) 0.00152(10) 0.00859(8) -0.00275(11)
N11 0.023(3) 0.032(3) 0.039(3) 0.005(2) 0.007(2) -0.006(3)
C12 0.028(4) 0.038(4) 0.038(4) -0.001(3) 0.008(3) -0.004(3)
C13 0.042(5) 0.038(4) 0.060(6) -0.001(4) 0.008(4) -0.021(4)
N12 0.058(5) 0.040(4) 0.083(6) -0.002(4) 0.021(5) -0.023(4)
C15 0.052(6) 0.045(5) 0.065(6) 0.018(4) 0.022(5) -0.009(4)
C16 0.038(4) 0.043(4) 0.047(5) 0.009(4) 0.016(4) -0.002(4)
C17 0.025(3) 0.039(4) 0.031(4) 0.004(3) 0.008(3) 0.002(3)
O11 0.028(3) 0.034(3) 0.041(3) 0.006(2) 0.008(2) -0.008(2)
O12 0.027(3) 0.047(3) 0.066(4) -0.003(2) 0.016(3) -0.014(3)
N21 0.039(4) 0.054(4) 0.032(3) 0.005(3) 0.008(3) 0.001(3)
C22 0.045(5) 0.044(4) 0.036(4) 0.004(4) 0.015(4) 0.001(3)
C23 0.055(6) 0.090(8) 0.038(5) 0.011(6) 0.018(4) -0.008(5)
N22 0.052(6) 0.093(7) 0.057(6) 0.004(5) -0.003(4) -0.009(5)
C25 0.047(6) 0.094(9) 0.052(6) 0.014(6) 0.001(5) 0.008(6)
C26 0.038(5) 0.082(7) 0.048(5) 0.010(5) 0.002(4) 0.005(5)
C27 0.036(4) 0.060(5) 0.044(5) 0.006(4) 0.019(4) 0.000(4)
O21 0.027(3) 0.049(3) 0.042(3) -0.001(2) 0.011(2) -0.007(3)
O22 0.048(4) 0.119(7) 0.048(4) 0.011(4) 0.025(3) -0.017(4)
N31 0.027(3) 0.039(3) 0.042(4) 0.003(3) 0.012(3) 0.000(3)
N32 0.034(4) 0.056(4) 0.048(4) -0.016(3) 0.011(3) 0.003(3)
C32 0.029(4) 0.033(3) 0.035(4) -0.007(3) 0.010(3) 0.000(3)
C33 0.029(4) 0.043(4) 0.047(5) -0.008(3) 0.004(3) 0.003(3)
C35 0.019(3) 0.063(5) 0.059(5) -0.012(4) 0.009(3) 0.001(4)
C36 0.026(4) 0.051(5) 0.061(6) 0.006(3) 0.007(4) 0.007(4)
C37 0.021(3) 0.030(3) 0.046(4) 0.006(3) 0.006(3) 0.010(3)
O31 0.023(3) 0.037(3) 0.047(3) 0.003(2) 0.013(2) 0.002(2)
O32 0.035(3) 0.052(4) 0.101(6) 0.002(3) 0.013(3) 0.029(4)
N41 0.026(3) 0.024(3) 0.032(3) 0.001(2) 0.014(2) -0.002(2)
C42 0.028(4) 0.031(3) 0.034(4) 0.002(3) 0.008(3) -0.002(3)
C43 0.034(4) 0.048(5) 0.037(4) -0.003(3) 0.012(3) -0.008(3)
N42 0.033(4) 0.047(4) 0.036(3) 0.006(3) 0.015(3) 0.000(3)
C45 0.032(4) 0.036(4) 0.045(4) -0.004(3) 0.020(3) -0.002(3)
C46 0.026(4) 0.034(4) 0.050(5) -0.004(3) 0.013(3) -0.002(3)
C47 0.031(4) 0.043(4) 0.038(4) -0.002(3) 0.010(3) -0.004(3)
O41 0.025(3) 0.047(3) 0.044(3) -0.004(2) 0.014(2) -0.012(3)
O42 0.042(4) 0.095(6) 0.081(5) -0.032(4) 0.028(4) -0.057(5)
O1 0.033(3) 0.041(3) 0.053(3) 0.008(2) 0.018(3) 0.003(3)
O2 0.031(3) 0.059(4) 0.040(3) 0.017(3) 0.010(2) -0.004(3)
O3 0.043(4) 0.061(4) 0.052(4) 0.004(3) 0.007(3) -0.013(3)
O4 0.081(7) 0.148(10) 0.178(12) 0.035(7) 0.072(8) 0.095(9)
O5 0.22(2) 0.121(11) 0.174(15) 0.008(12) 0.019(14) 0.018(10)

loop_
_atom_type_symbol
_atom_type_description
_atom_type_scat_dispersion_real
_atom_type_scat_dispersion_imag
_atom_type_scat_source
Th Th -7.2400 8.8979 'International Tables Vol C Tables 4.2.6.8 and 6.1.1.4'
N N 0.0061 0.0033 'International Tables Vol C Tables 4.2.6.8 and 6.1.1.4'
O O 0.0106 0.0060 'International Tables Vol C Tables 4.2.6.8 and 6.1.1.4'
C C 0.0033 0.0016 'International Tables Vol C Tables 4.2.6.8 and 6.1.1.4'
H H 0.0000 0.0000 'International Tables Vol C Tables 4.2.6.8 and 6.1.1.4'

loop_
_geom_angle_atom_site_label_1
_geom_angle_atom_site_label_2
_geom_angle_atom_site_label_3
_geom_angle
_geom_angle_publ_flag
O41 Th1 O31 85.0(2) y
O41 Th1 O11 127.31(17) ?
O31 Th1 O11 78.20(18) ?
O41 Th1 O21 111.44(19) ?
O31 Th1 O21 110.3(2) ?
O11 Th1 O21 121.24(19) ?
O41 Th1 O2 71.5(2) ?
O31 Th1 O2 149.3(2) ?
O11 Th1 O2 131.8(2) ?
O21 Th1 O2 63.3(2) ?
O41 Th1 O1 83.3(2) y
O31 Th1 O1 132.72(17) ?
O11 Th1 O1 73.3(2) y
O21 Th1 O1 116.63(19) ?
O2 Th1 O1 65.1(2) y
O41 Th1 N11 146.5(2) ?
O31 Th1 N11 127.2(2) ?
O11 Th1 N11 61.86(17) ?
O21 Th1 N11 69.35(19) ?
O2 Th1 N11 80.4(2) y
O1 Th1 N11 68.2(2) ?
O41 Th1 N21 145.9(2) ?
O31 Th1 N21 69.4(2) ?
O11 Th1 N21 70.3(2) ?
O21 Th1 N21 60.8(2) ?
O2 Th1 N21 121.6(2) ?
O1 Th1 N21 130.6(2) ?
N11 Th1 N21 65.6(2) y
O41 Th1 N31 67.3(2) ?
O31 Th1 N31 61.43(19) y
O11 Th1 N31 136.5(2) y
O21 Th1 N31 64.8(2) ?
O2 Th1 N31 90.8(2) y
O1 Th1 N31 147.1(2) ?
N11 Th1 N31 132.19(19) ?
N21 Th1 N31 80.5(2) ?
O41 Th1 N41 60.34(17) y
O31 Th1 N41 67.46(18) ?
O11 Th1 N41 67.08(18) ?
O21 Th1 N41 171.28(18) y
O2 Th1 N41 113.98(19) ?
O1 Th1 N41 66.95(17) ?
N11 Th1 N41 118.96(17) ?
N21 Th1 N41 123.8(2) ?
N31 Th1 N41 107.61(17) ?
C12 N11 C16 117.4(7) ?
C12 N11 Th1 114.6(5) ?
C16 N11 Th1 128.0(5) ?
N11 C12 C13 121.1(7) ?
N11 C12 C17 116.8(7) ?
C13 C12 C17 122.1(7) ?
N12 C13 C12 122.4(9) ?
N12 C13 H13 118.8 ?
C12 C13 H13 118.8 ?
C15 N12 C13 115.7(8) ?
N12 C15 C16 123.5(8) ?
N12 C15 H15 118.3 ?
C16 C15 H15 118.3 ?
N11 C16 C15 119.9(8) ?
N11 C16 H16 120.1 ?
C15 C16 H16 120.1 ?
O12 C17 O11 125.5(7) ?
O12 C17 C12 117.9(7) ?
O11 C17 C12 116.5(6) ?
C17 O11 Th1 129.6(4) ?
C26 N21 C22 115.5(8) ?
C26 N21 Th1 128.9(6) ?
C22 N21 Th1 115.1(6) ?
N21 C22 C23 120.8(9) ?
N21 C22 C27 116.8(8) ?
C23 C22 C27 122.4(8) ?
N22 C23 C22 123.4(9) ?
N22 C23 H23 118.3 ?
C22 C23 H23 118.3 ?
C23 N22 C25 115.5(9) ?
N22 C25 C26 121.9(11) ?
N22 C25 H25 119.0 ?
C26 C25 H25 119.0 ?
N21 C26 C25 122.8(10) ?
N21 C26 H26 118.6 ?
C25 C26 H26 118.6 ?
O22 C27 O21 124.3(9) ?
O22 C27 C22 121.3(9) ?
O21 C27 C22 114.3(7) ?
C27 O21 Th1 132.5(5) ?
C36 N31 C32 117.5(7) ?
C36 N31 Th1 128.4(6) ?
C32 N31 Th1 114.1(5) ?
C33 N32 C35 115.5(7) ?
N31 C32 C33 121.8(7) ?
N31 C32 C37 117.2(6) ?
C33 C32 C37 121.0(7) ?
N32 C33 C32 121.5(8) ?
N32 C33 H33 119.3 ?
C32 C33 H33 119.3 ?
N32 C35 C36 122.0(7) ?
N32 C35 H35 119.0 ?
C36 C35 H35 119.0 ?
N31 C36 C35 121.7(8) ?
N31 C36 H36 119.2 ?
C35 C36 H36 119.2 ?
O32 C37 O31 125.4(7) ?
O32 C37 C32 120.0(7) ?
O31 C37 C32 114.6(6) ?
C37 O31 Th1 131.1(4) ?
C42 N41 C46 115.5(6) ?
C42 N41 Th1 115.1(4) ?
C46 N41 Th1 129.4(5) ?
N41 C42 C43 123.2(7) ?
N41 C42 C47 115.4(6) ?
C43 C42 C47 121.4(7) ?
N42 C43 C42 120.4(8) ?
N42 C43 H43 119.8 ?
C42 C43 H43 119.8 ?
C45 N42 C43 117.3(7) ?
N42 C45 C46 122.5(7) ?
N42 C45 H45 118.8 ?
C46 C45 H45 118.8 ?
N41 C46 C45 121.2(8) ?
N41 C46 H46 119.4 ?
C45 C46 H46 119.4 ?
O42 C47 O41 125.6(8) ?
O42 C47 C42 119.5(7) ?
O41 C47 C42 114.9(7) ?
C47 O41 Th1 133.9(5) ?
Th1 O1 H11 123(8) ?
Th1 O1 H12 133.2 ?
H11 O1 H12 99 ?
Th1 O2 H21 124(8) ?
Th1 O2 H22 116(8) ?
H21 O2 H22 119(10) ?
H301 O3 H302 92.3 ?
H402 O4 H401 86.8 ?
H502 O5 H501 103.9 ?

loop_
_geom_bond_atom_site_label_1
_geom_bond_atom_site_label_2
_geom_bond_distance
_geom_bond_publ_flag
Th1 O41 2.369(6) y
Th1 O31 2.388(5) y
Th1 O11 2.405(6) y
Th1 O21 2.409(5) y
Th1 O2 2.466(6) y
Th1 O1 2.545(6) y
Th1 N11 2.742(6) y
Th1 N21 2.766(7) y
Th1 N31 2.781(6) y
Th1 N41 2.804(5) y
N11 C12 1.322(10) ?
N11 C16 1.352(9) ?
C12 C13 1.392(11) ?
C12 C17 1.503(10) ?
C13 N12 1.330(11) ?
C13 H13 0.9300 ?
N12 C15 1.322(13) ?
C15 C16 1.384(12) ?
C15 H15 0.9300 ?
C16 H16 0.9300 ?
C17 O12 1.235(9) ?
C17 O11 1.254(9) ?
N21 C26 1.343(13) ?
N21 C22 1.343(10) ?
C22 C23 1.407(13) ?
C22 C27 1.500(14) ?
C23 N22 1.301(15) ?
C23 H23 0.9300 ?
N22 C25 1.361(15) ?
C25 C26 1.363(15) ?
C25 H25 0.9300 ?
C26 H26 0.9300 ?
C27 O22 1.211(10) ?
C27 O21 1.278(10) ?
N31 C36 1.303(11) ?
N31 C32 1.334(10) ?
N32 C33 1.334(11) ?
N32 C35 1.359(13) ?
C32 C33 1.399(10) ?
C32 C37 1.501(10) ?
C33 H33 0.9300 ?
C35 C36 1.395(12) ?
C35 H35 0.9300 ?
C36 H36 0.9300 ?
C37 O32 1.223(9) ?
C37 O31 1.295(9) ?
N41 C42 1.331(9) ?
N41 C46 1.339(9) ?
C42 C43 1.388(10) ?
C42 C47 1.517(11) ?
C43 N42 1.331(11) ?
C43 H43 0.9300 ?
N42 C45 1.308(11) ?
C45 C46 1.394(10) ?
C45 H45 0.9300 ?
C46 H46 0.9300 ?
C47 O42 1.210(10) ?
C47 O41 1.274(9) ?
O1 H11 0.85(2) ?
O1 H12 0.856(5) ?
O2 H21 0.84(2) ?
O2 H22 0.85(2) ?
O3 H301 0.825(6) ?
O3 H302 0.832(6) ?
O4 H402 0.908(12) ?
O4 H401 0.888(9) ?
O5 H502 0.849(12) ?
O5 H501 0.848(13) ?

loop_
_geom_hbond_atom_site_label_D
_geom_hbond_atom_site_label_H
_geom_hbond_atom_site_label_A
_geom_hbond_site_symmetry_A
_geom_hbond_distance_DH
_geom_hbond_distance_HA
_geom_hbond_distance_DA
_geom_hbond_angle_DHA
O1 H11 N32 2_745 0.85(2) 2.22(6) 2.994(9) 152(10)
O1 H12 O4 . 0.856 1.86 2.718(10) 179
O2 H21 O12 1_655 0.84(2) 1.87(3) 2.696(8) 167(11)
O2 H22 O3 1_655 0.85(2) 1.86(5) 2.668(9) 159(11)
O3 H301 O4 . 0.83 2.05 2.783(12) 148
O3 H302 N42 3_676 0.83 2.11 2.886(9) 155
O4 H402 O32 2_645 0.91 2.01 2.919(14) 179
O4 H401 O5 . 0.89 2.01 2.574(19) 120
O5 H502 O22 4_576 0.85 2.03 2.871(15) 174
O5 H501 O42 3_776 0.85 2.36 3.051(15) 138
